data_7157463
loop_
_publ_author_name
'Ao, Chaoqun'
'Huang, Jingjing'
'Xu, Xinfang'
'Jia, Shikun'
'Kang, Zhenghui'
'Hu, Wenhao'

_publ_section_title
;
 A Rh-catalyzed three-component reaction for the diastereoselective
 synthesis of pyrazolone derivatives with contiguous quaternary
 stereocenters.
;
_journal_issue 18
_journal_name_full 'Organic &amp; biomolecular chemistry'
_journal_page_first 3466
_journal_page_last 3470
_journal_paper_doi 10.1039/d0ob00482k
_journal_volume 18
_journal_year 2020
_chemical_formula_moiety 'C31 H32 Br N3 O6'
_chemical_formula_sum 'C31 H32 Br N3 O6'
_chemical_formula_weight 622.50
_space_group_crystal_system monoclinic
_space_group_IT_number 14
_space_group_name_Hall '-P 2yn'
_space_group_name_H-M_alt 'P 1 21/n 1'
_atom_sites_solution_hydrogens geom
_atom_sites_solution_primary dual
_audit_creation_date 2018-12-11
_audit_creation_method
;
Olex2 1.2
(compiled 2018.05.29 svn.r3508 for OlexSys, GUI svn.r5506)
;
_audit_update_record
;
2019-11-16 deposited with the CCDC.	2020-04-13 downloaded from the CCDC.
;
_cell_angle_alpha 90
_cell_angle_beta 91.2080(10)
_cell_angle_gamma 90
_cell_formula_units_Z 4
_cell_length_a 8.39580(10)
_cell_length_b 10.3211(2)
_cell_length_c 33.5425(5)
_cell_measurement_reflns_used 13423
_cell_measurement_temperature 100
_cell_measurement_theta_max 75.5820
_cell_measurement_theta_min 4.4850
_cell_volume 2905.94(8)
_computing_cell_refinement 'CrysAlisPro 1.171.39.46 (Rigaku OD, 2018)'
_computing_data_collection 'CrysAlisPro 1.171.39.46 (Rigaku OD, 2018)'
_computing_data_reduction 'CrysAlisPro 1.171.39.46 (Rigaku OD, 2018)'
_computing_molecular_graphics 'Olex2 (Dolomanov et al., 2009)'
_computing_publication_material 'Olex2 (Dolomanov et al., 2009)'
_computing_structure_refinement 'ShelXL (Sheldrick, 2015)'
_computing_structure_solution 'ShelXT (Sheldrick, 2015)'
_diffrn_ambient_environment N~2~
_diffrn_ambient_temperature 100
_diffrn_detector 'CCD plate'
_diffrn_detector_type HyPix
_diffrn_measured_fraction_theta_full 0.999
_diffrn_measured_fraction_theta_max 0.945
_diffrn_measurement_details
;
List of Runs (angles in degrees, time in seconds):

  # Type    Start    End  Width  t~exp~   \w     \q     \k     \f   Frames
#--------------------------------------------------------------------------
  1  \w   -110.00 -24.00   0.50    0.05    --  -46.50 150.00 136.00  172
  2  \w   -119.00 -54.00   0.50    0.05    --  -46.50-150.00  91.00  130
  3  \w    -94.00  -9.00   0.50    0.05    --  -46.50 122.00 -25.00  170
  4  \w   -119.00 -73.00   0.50    0.05    --  -46.50-122.00-106.00   92
  5  \w     13.00  94.00   0.50    0.05    --   46.50-122.00-106.00  162
  6  \w   -114.00 -27.00   0.50    0.20    -- -100.00 122.00 -25.00  174
  7  \w   -171.00 -58.00   0.50    0.20    -- -100.00-150.00  91.00  226
  8  \w   -103.00 -45.00   0.50    0.20    -- -100.00 150.00 136.00  116
  9  \w   -172.00 -74.00   0.50    0.20    -- -100.00-122.00-106.00  196
 10  \w     74.00 103.00   0.50    0.20    --  107.00-122.00-106.00   58
 11  \w     90.00 115.00   0.50    0.20    --  107.00 150.00 136.00   50
 12  \w   -115.00 -73.00   0.50    0.05    --  -46.50-125.00   0.00   84
 13  \w   -119.00 -24.00   0.50    0.05    --  -46.50 -77.00-120.00  190
 14  \w     45.00 115.00   0.50    0.05    --   46.50  38.00 -90.00  140
 15  \w    -77.00 -28.00   0.50    0.20    -- -100.00  61.00-180.00   98
 16  \w   -172.00 -82.00   0.50    0.20    -- -100.00 -94.00   0.00  180
 17  \w   -116.00 -91.00   0.50    0.20    -- -100.00  61.00-180.00   50
 18  \w   -159.00 -77.00   0.50    0.20    -- -100.00 -77.00-180.00  164
 19  \w     35.00 107.00   0.50    0.20    --  107.00 -94.00  90.00  144
 20  \w    140.00 178.00   0.50    0.20    --  107.00  30.00 -30.00   76
 21  \w     35.00 109.00   0.50    0.20    --  107.00 -94.00 -90.00  148
 22  \w     95.00 136.00   0.50    0.20    --  107.00  30.00 -30.00   82
;
_diffrn_measurement_device 'four-circle diffractometer'
_diffrn_measurement_device_type 'XtaLAB Synergy R, DW system, HyPix'
_diffrn_measurement_method '\w scans'
_diffrn_orient_matrix_type 'CrysAlisPro convention (1999,Acta A55,543-557)'
_diffrn_orient_matrix_UB_11 0.0466904000
_diffrn_orient_matrix_UB_12 -0.0597237000
_diffrn_orient_matrix_UB_13 0.0406711000
_diffrn_orient_matrix_UB_21 0.0394280000
_diffrn_orient_matrix_UB_22 0.1360581000
_diffrn_orient_matrix_UB_23 0.0163703000
_diffrn_orient_matrix_UB_31 -0.1731078000
_diffrn_orient_matrix_UB_32 0.0149149000
_diffrn_orient_matrix_UB_33 0.0136119000
_diffrn_radiation_monochromator mirror
_diffrn_radiation_probe x-ray
_diffrn_radiation_type CuK\a
_diffrn_radiation_wavelength 1.54184
_diffrn_reflns_av_R_equivalents 0.0488
_diffrn_reflns_av_unetI/netI 0.0346
_diffrn_reflns_Laue_measured_fraction_full 0.999
_diffrn_reflns_Laue_measured_fraction_max 0.945
_diffrn_reflns_limit_h_max 9
_diffrn_reflns_limit_h_min -10
_diffrn_reflns_limit_k_max 12
_diffrn_reflns_limit_k_min -11
_diffrn_reflns_limit_l_max 42
_diffrn_reflns_limit_l_min -41
_diffrn_reflns_number 27965
_diffrn_reflns_point_group_measured_fraction_full 0.999
_diffrn_reflns_point_group_measured_fraction_max 0.945
_diffrn_reflns_theta_full 67.684
_diffrn_reflns_theta_max 76.990
_diffrn_reflns_theta_min 2.635
_diffrn_source 'Rotating-anode X-ray tube'
_diffrn_source_type 'Rigaku (Cu) X-ray Source'
_exptl_absorpt_coefficient_mu 2.333
_exptl_absorpt_correction_T_max 1.00000
_exptl_absorpt_correction_T_min 0.59215
_exptl_absorpt_correction_type multi-scan
_exptl_absorpt_process_details
;
CrysAlisPro 1.171.39.46 (Rigaku Oxford Diffraction, 2018)
Empirical absorption correction using spherical harmonics,
 implemented in SCALE3 ABSPACK scaling algorithm.
;
_exptl_crystal_colour colourless
_exptl_crystal_colour_primary colourless
_exptl_crystal_density_diffrn 1.423
_exptl_crystal_description block
_exptl_crystal_F_000 1288
_exptl_crystal_size_max 0.3
_exptl_crystal_size_mid 0.2
_exptl_crystal_size_min 0.1
_refine_diff_density_max 1.891
_refine_diff_density_min -1.019
_refine_diff_density_rms 0.103
_refine_ls_extinction_method none
_refine_ls_goodness_of_fit_ref 1.073
_refine_ls_hydrogen_treatment constr
_refine_ls_matrix_type full
_refine_ls_number_parameters 375
_refine_ls_number_reflns 5797
_refine_ls_number_restraints 0
_refine_ls_restrained_S_all 1.073
_refine_ls_R_factor_all 0.0704
_refine_ls_R_factor_gt 0.0647
_refine_ls_shift/su_max 0.001
_refine_ls_shift/su_mean 0.000
_refine_ls_structure_factor_coef Fsqd
_refine_ls_weighting_details 'w=1/[\s^2^(Fo^2^)+(0.0324P)^2^+15.6780P] where P=(Fo^2^+2Fc^2^)/3'
_refine_ls_weighting_scheme calc
_refine_ls_wR_factor_gt 0.1481
_refine_ls_wR_factor_ref 0.1546
_reflns_Friedel_coverage 0.000
_reflns_number_gt 5194
_reflns_number_total 5797
_reflns_threshold_expression 'I > 2\s(I)'
_cod_data_source_file d0ob00482k2.cif
_cod_data_source_block caiju_082_181115_2
_cod_depositor_comments 'Adding full bibliography for 7157463.cif.'
_cod_database_code 7157463
_shelx_shelxl_version_number 2016/6
_shelx_space_group_comment
;
The symmetry employed for this shelxl refinement is uniquely defined
by the following loop, which should always be used as a source of
symmetry information in preference to the above space-group names.
They are only intended as comments.
;
_shelx_estimated_absorpt_t_max 0.800
_shelx_estimated_absorpt_t_min 0.541
_reflns_odcompleteness_completeness 99.95
_reflns_odcompleteness_iscentric 1
_reflns_odcompleteness_theta 66.97
_olex2_refinement_description
;
1. Fixed Uiso
 At 1.2 times of:
  All C(H) groups, All C(H,H) groups, All N(H) groups
 At 1.5 times of:
  All C(H,H,H) groups
2.a Secondary CH2 refined with riding coordinates:
 C00W(H00D,H00F)
2.b Aromatic/amide H refined with riding coordinates:
 N009(H009), C00E(H00E), C00K(H00K), C00M(H00M), C00N(H00N), C00P(H00P),
 C00Q(H00Q), C00R(H00R), C00S(H00S), C00U(H00U), C00X(H00X), C00Y(H00Y),
 C00Z(H00Z), C011(H011), C013(H013)
2.c Idealised Me refined as rotating group:
 C00T(H00A,H00B,H00C), C010(H01A,H01B,H01C), C012(H01D,H01E,H01F), C014(H01G,
 H01H,H01I), C015(H01J,H01K,H01L)
;
_olex2_submission_special_instructions 'No special instructions were received'
_oxdiff_exptl_absorpt_empirical_details
;
Empirical correction (ABSPACK) includes:
- Absorption correction using spherical harmonics
- Frame scaling
;
_oxdiff_exptl_absorpt_empirical_full_max 1.483
_oxdiff_exptl_absorpt_empirical_full_min 0.647

loop_
_space_group_symop_operation_xyz
'x, y, z'
'-x+1/2, y+1/2, -z+1/2'
'-x, -y, -z'
'x-1/2, -y-1/2, z-1/2'

loop_
_atom_site_label
_atom_site_type_symbol
_atom_site_fract_x
_atom_site_fract_y
_atom_site_fract_z
_atom_site_U_iso_or_equiv
_atom_site_adp_type
_atom_site_occupancy
_atom_site_site_symmetry_order
_atom_site_calc_flag
_atom_site_refinement_flags_posn
_atom_site_refinement_flags_adp
_atom_site_refinement_flags_occupancy
_atom_site_disorder_assembly
_atom_site_disorder_group
Br01 Br 0.70179(6) 1.19706(5) 0.69947(2) 0.03771(16) Uani 1 1 d . . . . .
O002 O 0.8714(3) 0.6566(3) 0.58952(8) 0.0227(6) Uani 1 1 d . . . . .
O003 O 0.5694(3) 0.5304(3) 0.68820(8) 0.0269(6) Uani 1 1 d . . . . .
O004 O 0.4982(3) 0.2875(3) 0.58934(9) 0.0291(6) Uani 1 1 d . . . . .
O005 O 0.9549(3) 0.5749(3) 0.68612(9) 0.0280(6) Uani 1 1 d . . . . .
O006 O 0.3539(3) 0.4651(3) 0.60731(10) 0.0308(7) Uani 1 1 d . . . . .
O007 O 0.9185(3) 0.4340(3) 0.63579(9) 0.0295(6) Uani 1 1 d . . . . .
N008 N 0.4388(4) 0.7054(3) 0.65762(10) 0.0235(7) Uani 1 1 d . . . . .
N009 N 0.6223(4) 0.4737(3) 0.60191(10) 0.0246(7) Uani 1 1 d . . . . .
H009 H 0.708581 0.437761 0.592345 0.030 Uiso 1 1 calc R . . . .
N00A N 0.4290(4) 0.7590(3) 0.61910(10) 0.0238(7) Uani 1 1 d . . . . .
C00B C 0.5420(4) 0.6025(4) 0.66025(12) 0.0220(8) Uani 1 1 d . . . . .
C00C C 0.3392(4) 0.7567(4) 0.68741(12) 0.0240(8) Uani 1 1 d . . . . .
C00D C 0.5316(4) 0.7017(4) 0.59708(12) 0.0222(8) Uani 1 1 d . . . . .
C00E C 0.3328(5) 0.7012(4) 0.72471(13) 0.0282(9) Uani 1 1 d . . . . .
H00E H 0.398704 0.629199 0.731331 0.034 Uiso 1 1 calc R . . . .
C00F C 0.6276(4) 0.6003(4) 0.62002(12) 0.0227(8) Uani 1 1 d . . . . .
C00G C 0.7481(5) 1.0281(4) 0.67904(13) 0.0285(9) Uani 1 1 d . . . . .
C00H C 0.4788(4) 0.4113(4) 0.60011(12) 0.0244(8) Uani 1 1 d . . . . .
C00I C 0.8044(4) 0.6492(4) 0.62799(12) 0.0229(8) Uani 1 1 d . . . . .
C00J C 0.8972(4) 0.5395(4) 0.65078(12) 0.0247(8) Uani 1 1 d . . . . .
C00K C 0.7851(5) 1.0163(4) 0.63961(13) 0.0274(9) Uani 1 1 d . . . . .
H00K H 0.794521 1.090731 0.623180 0.033 Uiso 1 1 calc R . . . .
C00L C 0.7974(4) 0.7828(4) 0.64818(12) 0.0224(8) Uani 1 1 d . . . . .
C00M C 0.8087(4) 0.8928(4) 0.62418(12) 0.0251(8) Uani 1 1 d . . . . .
H00M H 0.832907 0.883138 0.596803 0.030 Uiso 1 1 calc R . . . .
C00N C 0.7651(5) 0.7996(4) 0.68819(13) 0.0266(8) Uani 1 1 d . . . . .
H00N H 0.761310 0.726124 0.705214 0.032 Uiso 1 1 calc R . . . .
C00O C 1.0925(4) 0.7115(4) 0.54913(12) 0.0253(8) Uani 1 1 d . . . . .
C00P C 0.7383(5) 0.9218(4) 0.70378(13) 0.0273(8) Uani 1 1 d . . . . .
H00P H 0.713571 0.932254 0.731102 0.033 Uiso 1 1 calc R . . . .
C00Q C 0.2478(4) 0.8661(4) 0.67842(13) 0.0277(9) Uani 1 1 d . . . . .
H00Q H 0.254988 0.906623 0.653088 0.033 Uiso 1 1 calc R . . . .
C00R C 0.1355(5) 0.8581(4) 0.74365(14) 0.0317(9) Uani 1 1 d . . . . .
H00R H 0.064480 0.891529 0.762795 0.038 Uiso 1 1 calc R . . . .
C00S C 0.2291(5) 0.7514(4) 0.75257(14) 0.0304(9) Uani 1 1 d . . . . .
H00S H 0.222621 0.711859 0.778063 0.036 Uiso 1 1 calc R . . . .
C00T C 0.5421(5) 0.7271(4) 0.55395(12) 0.0276(8) Uani 1 1 d . . . . .
H00A H 0.524981 0.646164 0.539187 0.041 Uiso 1 1 calc GR . . . .
H00B H 0.647893 0.761585 0.548135 0.041 Uiso 1 1 calc GR . . . .
H00C H 0.460611 0.790318 0.545869 0.041 Uiso 1 1 calc GR . . . .
C00U C 1.1043(5) 0.8398(4) 0.53685(13) 0.0287(9) Uani 1 1 d . . . . .
H00U H 1.078557 0.907675 0.554708 0.034 Uiso 1 1 calc R . . . .
C00V C 0.3576(5) 0.2019(4) 0.58505(14) 0.0294(9) Uani 1 1 d . . . . .
C00W C 1.0438(4) 0.6773(4) 0.59039(12) 0.0259(8) Uani 1 1 d . . . . .
H00D H 1.099307 0.597627 0.599442 0.031 Uiso 1 1 calc R . . . .
H00F H 1.072022 0.748379 0.609059 0.031 Uiso 1 1 calc R . . . .
C00X C 0.1461(5) 0.9153(4) 0.70681(14) 0.0317(9) Uani 1 1 d . . . . .
H00X H 0.083067 0.989468 0.700690 0.038 Uiso 1 1 calc R . . . .
C00Y C 1.1304(5) 0.6144(4) 0.52238(13) 0.0323(9) Uani 1 1 d . . . . .
H00Y H 1.123352 0.526291 0.530348 0.039 Uiso 1 1 calc R . . . .
C00Z C 1.1919(5) 0.7721(5) 0.47285(13) 0.0328(10) Uani 1 1 d . . . . .
H00Z H 1.227957 0.792728 0.446962 0.039 Uiso 1 1 calc R . . . .
C010 C 1.0485(5) 0.4752(4) 0.70643(14) 0.0341(10) Uani 1 1 d . . . . .
H01A H 1.148502 0.462031 0.692447 0.051 Uiso 1 1 calc GR . . . .
H01B H 0.988038 0.393934 0.706592 0.051 Uiso 1 1 calc GR . . . .
H01C H 1.071857 0.502358 0.733928 0.051 Uiso 1 1 calc GR . . . .
C011 C 1.1536(5) 0.8693(5) 0.49862(14) 0.0342(10) Uani 1 1 d . . . . .
H011 H 1.160684 0.957100 0.490382 0.041 Uiso 1 1 calc R . . . .
C012 C 0.4318(5) 0.0757(4) 0.57159(18) 0.0440(12) Uani 1 1 d . . . . .
H01D H 0.480965 0.088382 0.545639 0.066 Uiso 1 1 calc GR . . . .
H01E H 0.349098 0.008952 0.569232 0.066 Uiso 1 1 calc GR . . . .
H01F H 0.513148 0.048257 0.591185 0.066 Uiso 1 1 calc GR . . . .
C013 C 1.1784(6) 0.6441(5) 0.48425(14) 0.0387(11) Uani 1 1 d . . . . .
H013 H 1.201905 0.576783 0.465985 0.046 Uiso 1 1 calc R . . . .
C014 C 0.2437(6) 0.2540(5) 0.55327(16) 0.0415(11) Uani 1 1 d . . . . .
H01G H 0.189304 0.330806 0.563471 0.062 Uiso 1 1 calc GR . . . .
H01H H 0.164762 0.187408 0.546263 0.062 Uiso 1 1 calc GR . . . .
H01I H 0.303365 0.277505 0.529539 0.062 Uiso 1 1 calc GR . . . .
C015 C 0.2798(6) 0.1858(5) 0.62502(16) 0.0434(12) Uani 1 1 d . . . . .
H01J H 0.361063 0.163912 0.645313 0.065 Uiso 1 1 calc GR . . . .
H01K H 0.200616 0.116144 0.623298 0.065 Uiso 1 1 calc GR . . . .
H01L H 0.227259 0.266925 0.632343 0.065 Uiso 1 1 calc GR . . . .

loop_
_atom_site_aniso_label
_atom_site_aniso_U_11
_atom_site_aniso_U_22
_atom_site_aniso_U_33
_atom_site_aniso_U_23
_atom_site_aniso_U_13
_atom_site_aniso_U_12
Br01 0.0369(3) 0.0239(2) 0.0524(3) -0.0104(2) 0.0039(2) 0.00066(19)
O002 0.0153(12) 0.0237(14) 0.0291(14) -0.0010(11) 0.0021(10) -0.0016(10)
O003 0.0203(13) 0.0243(15) 0.0361(15) 0.0035(12) 0.0043(11) 0.0006(11)
O004 0.0179(13) 0.0204(14) 0.0489(18) -0.0058(12) 0.0001(12) -0.0022(11)
O005 0.0242(14) 0.0236(15) 0.0362(16) 0.0007(12) -0.0039(11) 0.0027(11)
O006 0.0144(13) 0.0217(14) 0.0564(19) -0.0037(13) 0.0038(12) 0.0010(11)
O007 0.0238(14) 0.0222(15) 0.0424(17) -0.0005(12) -0.0001(12) 0.0037(11)
N008 0.0161(14) 0.0229(17) 0.0317(17) -0.0017(13) 0.0041(12) -0.0017(13)
N009 0.0158(15) 0.0217(17) 0.0366(18) -0.0057(14) 0.0058(13) -0.0023(13)
N00A 0.0187(15) 0.0200(16) 0.0327(18) 0.0005(13) 0.0032(13) -0.0026(13)
C00B 0.0152(17) 0.0189(18) 0.032(2) -0.0022(16) 0.0025(14) -0.0036(14)
C00C 0.0125(16) 0.0195(19) 0.040(2) -0.0068(16) 0.0054(15) -0.0027(14)
C00D 0.0120(16) 0.0213(19) 0.033(2) -0.0020(16) 0.0029(14) -0.0008(14)
C00E 0.025(2) 0.024(2) 0.035(2) -0.0008(17) 0.0056(16) 0.0029(16)
C00F 0.0173(17) 0.0196(19) 0.031(2) -0.0012(15) 0.0034(14) 0.0000(14)
C00G 0.0213(19) 0.023(2) 0.041(2) -0.0059(17) 0.0009(16) 0.0014(16)
C00H 0.0180(18) 0.0181(19) 0.037(2) -0.0009(16) 0.0003(15) -0.0017(15)
C00I 0.0177(17) 0.0195(19) 0.032(2) 0.0000(15) 0.0034(14) -0.0008(14)
C00J 0.0144(17) 0.025(2) 0.035(2) 0.0020(17) 0.0038(15) 0.0005(15)
C00K 0.0215(19) 0.0196(19) 0.041(2) 0.0015(17) -0.0022(16) 0.0001(15)
C00L 0.0143(16) 0.0191(19) 0.034(2) -0.0014(15) 0.0017(14) -0.0002(14)
C00M 0.0210(18) 0.023(2) 0.032(2) 0.0010(16) 0.0019(15) -0.0032(15)
C00N 0.0214(18) 0.023(2) 0.035(2) 0.0011(16) 0.0007(15) -0.0049(16)
C00O 0.0124(16) 0.029(2) 0.034(2) -0.0015(17) 0.0019(14) 0.0011(15)
C00P 0.0211(19) 0.025(2) 0.036(2) -0.0030(17) 0.0024(16) -0.0016(16)
C00Q 0.0182(18) 0.026(2) 0.039(2) -0.0039(17) 0.0028(16) 0.0023(16)
C00R 0.0187(18) 0.032(2) 0.045(2) -0.0124(19) 0.0085(17) -0.0048(17)
C00S 0.027(2) 0.027(2) 0.038(2) -0.0040(18) 0.0097(17) -0.0046(17)
C00T 0.0204(18) 0.027(2) 0.035(2) -0.0020(17) -0.0006(15) 0.0019(16)
C00U 0.0214(19) 0.023(2) 0.042(2) -0.0009(17) 0.0029(16) -0.0008(16)
C00V 0.0205(19) 0.020(2) 0.047(2) 0.0003(18) -0.0026(17) -0.0076(16)
C00W 0.0114(16) 0.028(2) 0.039(2) -0.0008(17) 0.0005(14) -0.0020(15)
C00X 0.0208(19) 0.029(2) 0.045(3) -0.0100(19) 0.0009(17) 0.0030(17)
C00Y 0.029(2) 0.028(2) 0.040(2) 0.0014(18) 0.0046(17) 0.0004(18)
C00Z 0.0204(19) 0.042(3) 0.036(2) 0.008(2) 0.0048(16) 0.0007(18)
C010 0.029(2) 0.029(2) 0.044(3) 0.0062(19) -0.0063(18) 0.0012(18)
C011 0.022(2) 0.033(2) 0.048(3) 0.010(2) -0.0002(18) -0.0005(18)
C012 0.027(2) 0.021(2) 0.084(4) -0.011(2) -0.006(2) -0.0026(18)
C013 0.036(2) 0.041(3) 0.039(2) -0.004(2) 0.0043(19) 0.008(2)
C014 0.035(2) 0.030(2) 0.059(3) -0.001(2) -0.014(2) -0.003(2)
C015 0.044(3) 0.030(3) 0.057(3) 0.005(2) 0.008(2) -0.008(2)

loop_
_atom_type_symbol
_atom_type_description
_atom_type_scat_dispersion_real
_atom_type_scat_dispersion_imag
_atom_type_scat_source
C C 0.0181 0.0091 'International Tables Vol C Tables 4.2.6.8 and 6.1.1.4'
H H 0.0000 0.0000 'International Tables Vol C Tables 4.2.6.8 and 6.1.1.4'
N N 0.0311 0.0180 'International Tables Vol C Tables 4.2.6.8 and 6.1.1.4'
O O 0.0492 0.0322 'International Tables Vol C Tables 4.2.6.8 and 6.1.1.4'
Br Br -0.6763 1.2805 'International Tables Vol C Tables 4.2.6.8 and 6.1.1.4'

loop_
_geom_angle_atom_site_label_1
_geom_angle_atom_site_label_2
_geom_angle_atom_site_label_3
_geom_angle
_geom_angle_site_symmetry_1
_geom_angle_site_symmetry_3
_geom_angle_publ_flag
C00I O002 C00W 113.6(3) . . ?
C00H O004 C00V 119.7(3) . . ?
C00J O005 C010 114.0(3) . . ?
N00A N008 C00C 118.4(3) . . ?
C00B N008 N00A 112.8(3) . . ?
C00B N008 C00C 128.7(3) . . ?
C00F N009 H009 121.2 . . ?
C00H N009 H009 121.2 . . ?
C00H N009 C00F 117.7(3) . . ?
C00D N00A N008 108.6(3) . . ?
O003 C00B N008 129.3(4) . . ?
O003 C00B C00F 125.6(3) . . ?
N008 C00B C00F 105.1(3) . . ?
C00E C00C N008 121.2(4) . . ?
C00E C00C C00Q 120.1(4) . . ?
C00Q C00C N008 118.7(4) . . ?
N00A C00D C00F 112.3(3) . . ?
N00A C00D C00T 122.4(4) . . ?
C00T C00D C00F 125.2(3) . . ?
C00C C00E H00E 120.3 . . ?
C00C C00E C00S 119.5(4) . . ?
C00S C00E H00E 120.3 . . ?
N009 C00F C00B 111.8(3) . . ?
N009 C00F C00D 113.6(3) . . ?
N009 C00F C00I 112.3(3) . . ?
C00B C00F C00I 107.4(3) . . ?
C00D C00F C00B 100.4(3) . . ?
C00D C00F C00I 110.6(3) . . ?
C00K C00G Br01 118.6(3) . . ?
C00K C00G C00P 121.8(4) . . ?
C00P C00G Br01 119.6(3) . . ?
O004 C00H N009 110.5(3) . . ?
O006 C00H O004 126.8(4) . . ?
O006 C00H N009 122.7(4) . . ?
O002 C00I C00F 104.5(3) . . ?
O002 C00I C00J 106.3(3) . . ?
O002 C00I C00L 111.8(3) . . ?
C00J C00I C00F 107.9(3) . . ?
C00L C00I C00F 108.3(3) . . ?
C00L C00I C00J 117.2(3) . . ?
O005 C00J C00I 114.0(3) . . ?
O007 C00J O005 124.4(4) . . ?
O007 C00J C00I 121.5(4) . . ?
C00G C00K H00K 120.7 . . ?
C00G C00K C00M 118.5(4) . . ?
C00M C00K H00K 120.7 . . ?
C00M C00L C00I 118.1(3) . . ?
C00N C00L C00I 123.3(3) . . ?
C00N C00L C00M 118.3(4) . . ?
C00K C00M C00L 121.2(4) . . ?
C00K C00M H00M 119.4 . . ?
C00L C00M H00M 119.4 . . ?
C00L C00N H00N 119.5 . . ?
C00L C00N C00P 121.1(4) . . ?
C00P C00N H00N 119.5 . . ?
C00U C00O C00W 121.5(4) . . ?
C00Y C00O C00U 118.5(4) . . ?
C00Y C00O C00W 120.0(4) . . ?
C00G C00P C00N 119.0(4) . . ?
C00G C00P H00P 120.5 . . ?
C00N C00P H00P 120.5 . . ?
C00C C00Q H00Q 120.3 . . ?
C00X C00Q C00C 119.4(4) . . ?
C00X C00Q H00Q 120.3 . . ?
C00S C00R H00R 120.3 . . ?
C00X C00R H00R 120.3 . . ?
C00X C00R C00S 119.3(4) . . ?
C00E C00S H00S 119.6 . . ?
C00R C00S C00E 120.8(4) . . ?
C00R C00S H00S 119.6 . . ?
C00D C00T H00A 109.5 . . ?
C00D C00T H00B 109.5 . . ?
C00D C00T H00C 109.5 . . ?
H00A C00T H00B 109.5 . . ?
H00A C00T H00C 109.5 . . ?
H00B C00T H00C 109.5 . . ?
C00O C00U H00U 119.8 . . ?
C011 C00U C00O 120.4(4) . . ?
C011 C00U H00U 119.8 . . ?
O004 C00V C012 102.1(3) . . ?
O004 C00V C014 110.3(3) . . ?
O004 C00V C015 109.8(4) . . ?
C014 C00V C012 110.6(4) . . ?
C015 C00V C012 110.9(4) . . ?
C015 C00V C014 112.6(4) . . ?
O002 C00W C00O 107.9(3) . . ?
O002 C00W H00D 110.1 . . ?
O002 C00W H00F 110.1 . . ?
C00O C00W H00D 110.1 . . ?
C00O C00W H00F 110.1 . . ?
H00D C00W H00F 108.4 . . ?
C00Q C00X H00X 119.6 . . ?
C00R C00X C00Q 120.8(4) . . ?
C00R C00X H00X 119.6 . . ?
C00O C00Y H00Y 119.6 . . ?
C013 C00Y C00O 120.9(4) . . ?
C013 C00Y H00Y 119.6 . . ?
C011 C00Z H00Z 119.8 . . ?
C011 C00Z C013 120.4(4) . . ?
C013 C00Z H00Z 119.8 . . ?
O005 C010 H01A 109.5 . . ?
O005 C010 H01B 109.5 . . ?
O005 C010 H01C 109.5 . . ?
H01A C010 H01B 109.5 . . ?
H01A C010 H01C 109.5 . . ?
H01B C010 H01C 109.5 . . ?
C00U C011 H011 120.0 . . ?
C00Z C011 C00U 120.1(4) . . ?
C00Z C011 H011 120.0 . . ?
C00V C012 H01D 109.5 . . ?
C00V C012 H01E 109.5 . . ?
C00V C012 H01F 109.5 . . ?
H01D C012 H01E 109.5 . . ?
H01D C012 H01F 109.5 . . ?
H01E C012 H01F 109.5 . . ?
C00Y C013 H013 120.2 . . ?
C00Z C013 C00Y 119.7(4) . . ?
C00Z C013 H013 120.2 . . ?
C00V C014 H01G 109.5 . . ?
C00V C014 H01H 109.5 . . ?
C00V C014 H01I 109.5 . . ?
H01G C014 H01H 109.5 . . ?
H01G C014 H01I 109.5 . . ?
H01H C014 H01I 109.5 . . ?
C00V C015 H01J 109.5 . . ?
C00V C015 H01K 109.5 . . ?
C00V C015 H01L 109.5 . . ?
H01J C015 H01K 109.5 . . ?
H01J C015 H01L 109.5 . . ?
H01K C015 H01L 109.5 . . ?

loop_
_geom_bond_atom_site_label_1
_geom_bond_atom_site_label_2
_geom_bond_distance
_geom_bond_site_symmetry_2
_geom_bond_publ_flag
Br01 C00G 1.916(4) . ?
O002 C00I 1.420(5) . ?
O002 C00W 1.463(4) . ?
O003 C00B 1.216(5) . ?
O004 C00H 1.339(5) . ?
O004 C00V 1.479(5) . ?
O005 C00J 1.323(5) . ?
O005 C010 1.456(5) . ?
O006 C00H 1.215(5) . ?
O007 C00J 1.213(5) . ?
N008 N00A 1.406(5) . ?
N008 C00B 1.371(5) . ?
N008 C00C 1.419(5) . ?
N009 H009 0.8800 . ?
N009 C00F 1.442(5) . ?
N009 C00H 1.366(5) . ?
N00A C00D 1.289(5) . ?
C00B C00F 1.542(5) . ?
C00C C00E 1.378(6) . ?
C00C C00Q 1.395(6) . ?
C00D C00F 1.520(5) . ?
C00D C00T 1.475(6) . ?
C00E H00E 0.9500 . ?
C00E C00S 1.391(6) . ?
C00F C00I 1.585(5) . ?
C00G C00K 1.370(6) . ?
C00G C00P 1.379(6) . ?
C00I C00J 1.565(5) . ?
C00I C00L 1.538(5) . ?
C00K H00K 0.9500 . ?
C00K C00M 1.391(6) . ?
C00L C00M 1.396(6) . ?
C00L C00N 1.386(6) . ?
C00M H00M 0.9500 . ?
C00N H00N 0.9500 . ?
C00N C00P 1.386(6) . ?
C00O C00U 1.390(6) . ?
C00O C00W 1.494(6) . ?
C00O C00Y 1.387(6) . ?
C00P H00P 0.9500 . ?
C00Q H00Q 0.9500 . ?
C00Q C00X 1.389(6) . ?
C00R H00R 0.9500 . ?
C00R C00S 1.383(6) . ?
C00R C00X 1.374(7) . ?
C00S H00S 0.9500 . ?
C00T H00A 0.9800 . ?
C00T H00B 0.9800 . ?
C00T H00C 0.9800 . ?
C00U H00U 0.9500 . ?
C00U C011 1.389(6) . ?
C00V C012 1.516(6) . ?
C00V C014 1.516(6) . ?
C00V C015 1.513(7) . ?
C00W H00D 0.9900 . ?
C00W H00F 0.9900 . ?
C00X H00X 0.9500 . ?
C00Y H00Y 0.9500 . ?
C00Y C013 1.384(6) . ?
C00Z H00Z 0.9500 . ?
C00Z C011 1.367(7) . ?
C00Z C013 1.380(7) . ?
C010 H01A 0.9800 . ?
C010 H01B 0.9800 . ?
C010 H01C 0.9800 . ?
C011 H011 0.9500 . ?
C012 H01D 0.9800 . ?
C012 H01E 0.9800 . ?
C012 H01F 0.9800 . ?
C013 H013 0.9500 . ?
C014 H01G 0.9800 . ?
C014 H01H 0.9800 . ?
C014 H01I 0.9800 . ?
C015 H01J 0.9800 . ?
C015 H01K 0.9800 . ?
C015 H01L 0.9800 . ?

loop_
_geom_torsion_atom_site_label_1
_geom_torsion_atom_site_label_2
_geom_torsion_atom_site_label_3
_geom_torsion_atom_site_label_4
_geom_torsion
_geom_torsion_site_symmetry_1
_geom_torsion_site_symmetry_2
_geom_torsion_site_symmetry_3
_geom_torsion_site_symmetry_4
_geom_torsion_publ_flag
Br01 C00G C00K C00M -175.9(3) . . . . ?
Br01 C00G C00P C00N 177.1(3) . . . . ?
O002 C00I C00J O005 128.1(3) . . . . ?
O002 C00I C00J O007 -48.8(5) . . . . ?
O002 C00I C00L C00M 18.7(5) . . . . ?
O002 C00I C00L C00N -167.8(3) . . . . ?
O003 C00B C00F N009 54.1(5) . . . . ?
O003 C00B C00F C00D 174.9(4) . . . . ?
O003 C00B C00F C00I -69.5(5) . . . . ?
N008 N00A C00D C00F -1.1(4) . . . . ?
N008 N00A C00D C00T 174.4(3) . . . . ?
N008 C00B C00F N009 -129.0(3) . . . . ?
N008 C00B C00F C00D -8.3(4) . . . . ?
N008 C00B C00F C00I 107.4(3) . . . . ?
N008 C00C C00E C00S -177.5(4) . . . . ?
N008 C00C C00Q C00X 178.1(4) . . . . ?
N009 C00F C00I O002 62.1(4) . . . . ?
N009 C00F C00I C00J -50.8(4) . . . . ?
N009 C00F C00I C00L -178.6(3) . . . . ?
N00A N008 C00B O003 -174.7(4) . . . . ?
N00A N008 C00B C00F 8.6(4) . . . . ?
N00A N008 C00C C00E 174.2(3) . . . . ?
N00A N008 C00C C00Q -6.3(5) . . . . ?
N00A C00D C00F N009 125.3(4) . . . . ?
N00A C00D C00F C00B 5.8(4) . . . . ?
N00A C00D C00F C00I -107.4(4) . . . . ?
C00B N008 N00A C00D -5.1(4) . . . . ?
C00B N008 C00C C00E -2.0(6) . . . . ?
C00B N008 C00C C00Q 177.5(4) . . . . ?
C00B C00F C00I O002 -174.6(3) . . . . ?
C00B C00F C00I C00J 72.5(4) . . . . ?
C00B C00F C00I C00L -55.3(4) . . . . ?
C00C N008 N00A C00D 178.1(3) . . . . ?
C00C N008 C00B O003 1.7(7) . . . . ?
C00C N008 C00B C00F -175.0(3) . . . . ?
C00C C00E C00S C00R -1.6(6) . . . . ?
C00C C00Q C00X C00R 0.5(6) . . . . ?
C00D C00F C00I O002 -65.9(4) . . . . ?
C00D C00F C00I C00J -178.8(3) . . . . ?
C00D C00F C00I C00L 53.4(4) . . . . ?
C00E C00C C00Q C00X -2.4(6) . . . . ?
C00F N009 C00H O004 -168.8(3) . . . . ?
C00F N009 C00H O006 11.6(6) . . . . ?
C00F C00I C00J O005 -120.2(3) . . . . ?
C00F C00I C00J O007 62.8(5) . . . . ?
C00F C00I C00L C00M -96.0(4) . . . . ?
C00F C00I C00L C00N 77.6(4) . . . . ?
C00G C00K C00M C00L -0.9(6) . . . . ?
C00H O004 C00V C012 178.3(4) . . . . ?
C00H O004 C00V C014 60.7(5) . . . . ?
C00H O004 C00V C015 -64.0(5) . . . . ?
C00H N009 C00F C00B 47.7(5) . . . . ?
C00H N009 C00F C00D -65.1(4) . . . . ?
C00H N009 C00F C00I 168.5(3) . . . . ?
C00I O002 C00W C00O -168.0(3) . . . . ?
C00I C00L C00M C00K 172.6(4) . . . . ?
C00I C00L C00N C00P -171.0(4) . . . . ?
C00J C00I C00L C00M 141.7(3) . . . . ?
C00J C00I C00L C00N -44.8(5) . . . . ?
C00K C00G C00P C00N -0.6(6) . . . . ?
C00L C00I C00J O005 2.3(5) . . . . ?
C00L C00I C00J O007 -174.6(3) . . . . ?
C00L C00N C00P C00G -1.6(6) . . . . ?
C00M C00L C00N C00P 2.6(6) . . . . ?
C00N C00L C00M C00K -1.3(6) . . . . ?
C00O C00U C011 C00Z -0.4(6) . . . . ?
C00O C00Y C013 C00Z 1.3(7) . . . . ?
C00P C00G C00K C00M 1.9(6) . . . . ?
C00Q C00C C00E C00S 3.0(6) . . . . ?
C00S C00R C00X C00Q 0.9(6) . . . . ?
C00T C00D C00F N009 -50.0(5) . . . . ?
C00T C00D C00F C00B -169.5(4) . . . . ?
C00T C00D C00F C00I 77.2(5) . . . . ?
C00U C00O C00W O002 93.5(4) . . . . ?
C00U C00O C00Y C013 -0.2(6) . . . . ?
C00V O004 C00H O006 0.3(6) . . . . ?
C00V O004 C00H N009 -179.3(3) . . . . ?
C00W O002 C00I C00F -169.5(3) . . . . ?
C00W O002 C00I C00J -55.5(4) . . . . ?
C00W O002 C00I C00L 73.6(4) . . . . ?
C00W C00O C00U C011 178.5(4) . . . . ?
C00W C00O C00Y C013 -178.9(4) . . . . ?
C00X C00R C00S C00E -0.4(6) . . . . ?
C00Y C00O C00U C011 -0.2(6) . . . . ?
C00Y C00O C00W O002 -87.8(4) . . . . ?
C010 O005 C00J O007 -0.1(5) . . . . ?
C010 O005 C00J C00I -176.9(3) . . . . ?
C011 C00Z C013 C00Y -2.0(7) . . . . ?
C013 C00Z C011 C00U 1.5(6) . . . . ?
